data_4515207
loop_
_publ_author_name
'Cheisson, Thibault'
'Cole, Bren E.'
'Manor, Brian C.'
'Carroll, Patrick J.'
'Schelter, Eric J.'

_publ_section_title
;
 Phosphoryl-Ligand Adducts of Rare Earth-TriNOx Complexes: Systematic
 Studies and Implications for Separations Chemistry
;
_journal_issue 5
_journal_name_full 'ACS Sustainable Chemistry &amp; Engineering'
_journal_page_first 4993
_journal_paper_doi 10.1021/acssuschemeng.8b05638
_journal_volume 7
_journal_year 2019
_chemical_formula_moiety 'C51 H60 N4 Nd O4 P'
_chemical_formula_sum 'C51 H60 N4 Nd O4 P'
_chemical_formula_weight 968.24
_space_group_crystal_system monoclinic
_space_group_IT_number 14
_space_group_name_Hall '-P 2ybc'
_space_group_name_H-M_alt 'P 1 21/c 1'
_symmetry_space_group_name_Hall '-P 2ybc'
_symmetry_space_group_name_H-M 'P 1 21/c 1'
_atom_sites_solution_hydrogens geom
_atom_sites_solution_primary direct
_audit_creation_date 2016-05-05
_audit_creation_method
;
Olex2 1.2
(compiled 2016.02.19 svn.r3266 for OlexSys, GUI svn.r5155)
;
_cell_angle_alpha 90
_cell_angle_beta 99.190(2)
_cell_angle_gamma 90
_cell_formula_units_Z 4
_cell_length_a 19.1883(15)
_cell_length_b 12.5853(10)
_cell_length_c 19.3989(15)
_cell_measurement_reflns_used 9594
_cell_measurement_temperature 100
_cell_measurement_theta_max 27.47
_cell_measurement_theta_min 3.01
_cell_volume 4624.5(6)
_computing_data_collection 'Bruker APEX3 v2016.1-0'
_computing_data_reduction 'Bruker SAINT v8.37A'
_computing_publication_material 'Olex2 (Dolomanov et al., 2009)'
_computing_structure_refinement 'XL (Sheldrick, 2008)'
_computing_structure_solution 'XT (Sheldrick, 2015)'
_diffrn_ambient_temperature 100
_diffrn_measured_fraction_theta_full 0.999
_diffrn_measured_fraction_theta_max 0.997
_diffrn_measurement_device 'CMOS area detector'
_diffrn_measurement_device_type 'Bruker D8QUEST'
_diffrn_measurement_method '\w and \f scans'
_diffrn_radiation_monochromator graphite
_diffrn_radiation_type MoK\a
_diffrn_radiation_wavelength 0.71073
_diffrn_reflns_av_R_equivalents 0.0532
_diffrn_reflns_av_unetI/netI 0.0229
_diffrn_reflns_Laue_measured_fraction_full 0.999
_diffrn_reflns_Laue_measured_fraction_max 0.997
_diffrn_reflns_limit_h_max 24
_diffrn_reflns_limit_h_min -24
_diffrn_reflns_limit_k_max 16
_diffrn_reflns_limit_k_min -16
_diffrn_reflns_limit_l_max 25
_diffrn_reflns_limit_l_min -25
_diffrn_reflns_number 193297
_diffrn_reflns_point_group_measured_fraction_full 0.999
_diffrn_reflns_point_group_measured_fraction_max 0.997
_diffrn_reflns_theta_full 25.242
_diffrn_reflns_theta_max 27.566
_diffrn_reflns_theta_min 2.532
_diffrn_source 'sealed tube'
_exptl_absorpt_coefficient_mu 1.206
_exptl_absorpt_correction_T_max 0.7456
_exptl_absorpt_correction_T_min 0.6584
_exptl_absorpt_correction_type multi-scan
_exptl_absorpt_process_details 'SADABS v2014/5'
_exptl_crystal_colour 'light blue'
_exptl_crystal_density_diffrn 1.391
_exptl_crystal_description prism
_exptl_crystal_F_000 2004
_exptl_crystal_size_max 0.22
_exptl_crystal_size_mid 0.08
_exptl_crystal_size_min 0.07
_refine_diff_density_max 3.970
_refine_diff_density_min -8.896
_refine_diff_density_rms 0.200
_refine_ls_extinction_method none
_refine_ls_goodness_of_fit_ref 1.374
_refine_ls_hydrogen_treatment constr
_refine_ls_matrix_type full
_refine_ls_number_parameters 814
_refine_ls_number_reflns 10664
_refine_ls_number_restraints 1734
_refine_ls_restrained_S_all 1.276
_refine_ls_R_factor_all 0.0987
_refine_ls_R_factor_gt 0.0946
_refine_ls_shift/su_max 0.001
_refine_ls_shift/su_mean 0.000
_refine_ls_structure_factor_coef Fsqd
_refine_ls_weighting_details 'w=1/[\s^2^(Fo^2^)+96.8052P] where P=(Fo^2^+2Fc^2^)/3'
_refine_ls_weighting_scheme calc
_refine_ls_wR_factor_gt 0.2207
_refine_ls_wR_factor_ref 0.2223
_reflns_number_gt 10043
_reflns_number_total 10664
_reflns_threshold_expression 'I > 2\s(I)'
_cod_data_source_file sc8b05638_si_002.cif
_cod_data_source_block 4919
_cod_depositor_comments
;
The following automatic conversions were performed:

data name '_exptl_crystal_color' was replaced with
'_exptl_crystal_colour' as specified in the replacement file
'data/replacement-values/replacement_tags.lst'.

Automatic conversion script
Id: cif_correct_tags 9268 2022-04-12 08:56:07Z antanas 
;
_cod_database_code 4515207

loop_
_space_group_symop_operation_xyz
'x, y, z'
'-x, y+1/2, -z+1/2'
'-x, -y, -z'
'x, -y-1/2, z-1/2'

loop_
_atom_site_label
_atom_site_type_symbol
_atom_site_fract_x
_atom_site_fract_y
_atom_site_fract_z
_atom_site_U_iso_or_equiv
_atom_site_adp_type
_atom_site_occupancy
_atom_site_site_symmetry_order
_atom_site_calc_flag
_atom_site_refinement_flags_posn
_atom_site_refinement_flags_adp
_atom_site_refinement_flags_occupancy
_atom_site_disorder_assembly
_atom_site_disorder_group
Nd1 Nd 0.24543(2) 0.44710(4) 0.70763(2) 0.01841(13) Uani 1 1 d . . . . .
O1 O 0.2353(8) 0.2644(16) 0.6838(12) 0.035(4) Uani 0.549(11) 1 d . U P A 1
N1 N 0.1714(12) 0.2733(17) 0.7128(11) 0.025(3) Uani 0.549(11) 1 d . U P A 1
C1 C 0.0527(16) 0.4144(19) 0.7219(14) 0.023(4) Uani 0.549(11) 1 d . U P A 1
H1a H 0.0759 0.3831 0.7652 0.031 Uiso 0.549(11) 1 calc R . P A 1
H1b H 0.0078 0.4411 0.7314 0.031 Uiso 0.549(11) 1 calc R . P A 1
C2 C 0.0389(6) 0.3440(9) 0.6843(6) 0.024(3) Uani 0.549(11) 1 d . U P A 1
C3 C -0.0256(5) 0.3329(9) 0.6407(6) 0.030(3) Uani 0.549(11) 1 d G U P A 1
H3 H -0.0625 0.3792 0.6448 0.040 Uiso 0.549(11) 1 calc R . P A 1
C4 C -0.0350(5) 0.2526(10) 0.5909(6) 0.031(3) Uani 0.549(11) 1 d G U P A 1
H4 H -0.0781 0.2451 0.5617 0.042 Uiso 0.549(11) 1 calc R . P A 1
C5 C 0.0201(6) 0.1833(8) 0.5847(6) 0.033(3) Uani 0.549(11) 1 d G U P A 1
H5 H 0.0138 0.1296 0.5514 0.043 Uiso 0.549(11) 1 calc R . P A 1
C6 C 0.0846(5) 0.1944(9) 0.6284(7) 0.028(3) Uani 0.549(11) 1 d G U P A 1
H6 H 0.1215 0.1481 0.6242 0.038 Uiso 0.549(11) 1 calc R . P A 1
C7 C 0.0940(5) 0.2747(10) 0.6781(6) 0.023(3) Uani 0.549(11) 1 d G U P A 1
C8 C 0.1804(12) 0.1886(18) 0.7644(12) 0.024(4) Uani 0.549(11) 1 d . U P A 1
C9 C 0.2496(14) 0.214(2) 0.8170(16) 0.022(5) Uani 0.549(11) 1 d . U P A 1
H9a H 0.2900 0.2029 0.7944 0.032 Uiso 0.549(11) 1 calc GR . P A 1
H9b H 0.2524 0.1680 0.8569 0.032 Uiso 0.549(11) 1 calc GR . P A 1
H9c H 0.2486 0.2866 0.8319 0.032 Uiso 0.549(11) 1 calc GR . P A 1
C10 C 0.1850(14) 0.0796(18) 0.7338(15) 0.041(5) Uani 0.549(11) 1 d . U P A 1
H10a H 0.1384 0.0545 0.7157 0.061 Uiso 0.549(11) 1 calc GR . P A 1
H10b H 0.2070 0.0319 0.7693 0.061 Uiso 0.549(11) 1 calc GR . P A 1
H10c H 0.2126 0.0828 0.6967 0.061 Uiso 0.549(11) 1 calc GR . P A 1
C11 C 0.1172(12) 0.191(2) 0.8059(14) 0.038(5) Uani 0.549(11) 1 d . U P A 1
H11a H 0.1174 0.2571 0.8306 0.056 Uiso 0.549(11) 1 calc GR . P A 1
H11b H 0.1216 0.1332 0.8386 0.056 Uiso 0.549(11) 1 calc GR . P A 1
H11c H 0.0737 0.1842 0.7740 0.056 Uiso 0.549(11) 1 calc GR . P A 1
O1' O 0.2144(10) 0.2749(17) 0.6794(11) 0.019(3) Uani 0.451(11) 1 d . U P A 2
N1' N 0.1601(14) 0.290(2) 0.7269(15) 0.027(4) Uani 0.451(11) 1 d . U P A 2
C1' C 0.052(2) 0.444(2) 0.7365(18) 0.023(5) Uani 0.451(11) 1 d . U P A 2
H1a' H 0.0712 0.3778 0.7566 0.031 Uiso 0.451(11) 1 calc R . P A 2
H1b' H 0.0024 0.4441 0.7164 0.031 Uiso 0.451(11) 1 calc R . P A 2
C2' C 0.0525(8) 0.3278(13) 0.6606(7) 0.027(4) Uani 0.451(11) 1 d . U P A 2
C3' C -0.0049(7) 0.3270(12) 0.6069(8) 0.033(4) Uani 0.451(11) 1 d G U P A 2
H3' H -0.0449 0.3668 0.6108 0.044 Uiso 0.451(11) 1 calc R . P A 2
C4' C -0.0024(7) 0.2667(13) 0.5473(7) 0.039(4) Uani 0.451(11) 1 d G U P A 2
H4' H -0.0408 0.2662 0.5113 0.052 Uiso 0.451(11) 1 calc R . P A 2
C5' C 0.0574(8) 0.2072(12) 0.5414(7) 0.039(4) Uani 0.451(11) 1 d G U P A 2
H5' H 0.0591 0.1669 0.5015 0.052 Uiso 0.451(11) 1 calc R . P A 2
C6' C 0.1148(7) 0.2081(12) 0.5952(8) 0.032(4) Uani 0.451(11) 1 d G U P A 2
H6' H 0.1548 0.1683 0.5913 0.042 Uiso 0.451(11) 1 calc R . P A 2
C7' C 0.1123(7) 0.2683(13) 0.6548(7) 0.027(3) Uani 0.451(11) 1 d G U P A 2
C8' C 0.1730(17) 0.208(2) 0.7857(15) 0.027(5) Uani 0.451(11) 1 d . U P A 2
C9' C 0.244(3) 0.235(3) 0.829(2) 0.034(8) Uani 0.451(11) 1 d . U P A 2
H9a' H 0.2548 0.1838 0.8659 0.051 Uiso 0.451(11) 1 calc GR . P A 2
H9b' H 0.2416 0.3046 0.8490 0.051 Uiso 0.451(11) 1 calc GR . P A 2
H9c' H 0.2798 0.2338 0.7999 0.051 Uiso 0.451(11) 1 calc GR . P A 2
C10' C 0.1710(17) 0.094(2) 0.7651(18) 0.041(6) Uani 0.451(11) 1 d . U P A 2
H10a' H 0.1231 0.0731 0.7485 0.062 Uiso 0.451(11) 1 calc GR . P A 2
H10b' H 0.1898 0.0512 0.8048 0.062 Uiso 0.451(11) 1 calc GR . P A 2
H10c' H 0.1989 0.0836 0.7287 0.062 Uiso 0.451(11) 1 calc GR . P A 2
C11' C 0.1168(16) 0.231(2) 0.8329(15) 0.032(5) Uani 0.451(11) 1 d . U P A 2
H11a' H 0.0706 0.2164 0.8075 0.048 Uiso 0.451(11) 1 calc GR . P A 2
H11b' H 0.1195 0.3042 0.8469 0.048 Uiso 0.451(11) 1 calc GR . P A 2
H11c' H 0.1253 0.1864 0.8735 0.048 Uiso 0.451(11) 1 calc GR . P A 2
O2 O 0.2674(12) 0.545(2) 0.6155(11) 0.031(4) Uani 0.576(13) 1 d . U P A 1
N2 N 0.2048(14) 0.5493(19) 0.5997(12) 0.031(4) Uani 0.576(13) 1 d . U P A 1
C12 C 0.062(4) 0.563(6) 0.643(6) 0.026(5) Uani 0.576(13) 1 d . U P A 1
H12a H 0.0151 0.5871 0.6496 0.035 Uiso 0.576(13) 1 calc R . P A 1
H12b H 0.0552 0.5073 0.6083 0.035 Uiso 0.576(13) 1 calc R . P A 1
C13 C 0.0986(7) 0.6548(9) 0.6139(8) 0.028(3) Uani 0.576(13) 1 d . U P A 1
C14 C 0.0696(6) 0.7558(11) 0.6154(8) 0.029(3) Uani 0.576(13) 1 d G U P A 1
H14 H 0.0262 0.7649 0.6302 0.039 Uiso 0.576(13) 1 calc R . P A 1
C15 C 0.1054(6) 0.8432(8) 0.5946(8) 0.033(3) Uani 0.576(13) 1 d G U P A 1
H15 H 0.0860 0.9108 0.5956 0.044 Uiso 0.576(13) 1 calc R . P A 1
C16 C 0.1702(6) 0.8296(8) 0.5724(8) 0.037(4) Uani 0.576(13) 1 d G U P A 1
H16 H 0.1941 0.8881 0.5586 0.049 Uiso 0.576(13) 1 calc R . P A 1
C17 C 0.1992(6) 0.7286(10) 0.5710(8) 0.033(3) Uani 0.576(13) 1 d G U P A 1
H17 H 0.2425 0.7195 0.5561 0.044 Uiso 0.576(13) 1 calc R . P A 1
C18 C 0.1634(7) 0.6412(7) 0.5917(8) 0.027(3) Uani 0.576(13) 1 d G U P A 1
C19 C 0.1848(11) 0.4826(16) 0.5195(9) 0.028(3) Uani 0.576(13) 1 d . U P A 1
C20 C 0.2257(13) 0.3776(19) 0.5282(12) 0.039(5) Uani 0.576(13) 1 d . U P A 1
H20a H 0.2515 0.3688 0.4901 0.059 Uiso 0.576(13) 1 calc GR . P A 1
H20b H 0.1931 0.3197 0.5284 0.059 Uiso 0.576(13) 1 calc GR . P A 1
H20c H 0.2580 0.3784 0.5714 0.059 Uiso 0.576(13) 1 calc GR . P A 1
C21 C 0.2118(12) 0.549(2) 0.4638(10) 0.042(5) Uani 0.576(13) 1 d . U P A 1
H21a H 0.2611 0.5634 0.4782 0.063 Uiso 0.576(13) 1 calc GR . P A 1
H21b H 0.1860 0.6141 0.4575 0.063 Uiso 0.576(13) 1 calc GR . P A 1
H21c H 0.2055 0.5098 0.4207 0.063 Uiso 0.576(13) 1 calc GR . P A 1
C22 C 0.1062(13) 0.459(2) 0.4953(13) 0.040(5) Uani 0.576(13) 1 d . U P A 1
H22a H 0.0797 0.5240 0.4948 0.060 Uiso 0.576(13) 1 calc GR . P A 1
H22b H 0.0899 0.4095 0.5267 0.060 Uiso 0.576(13) 1 calc GR . P A 1
H22c H 0.0998 0.4296 0.4491 0.060 Uiso 0.576(13) 1 calc GR . P A 1
O2' O 0.2836(18) 0.565(3) 0.6353(14) 0.037(7) Uani 0.424(13) 1 d . U P A 2
N2' N 0.1921(19) 0.530(3) 0.5864(17) 0.030(4) Uani 0.424(13) 1 d . U P A 2
C12' C 0.067(6) 0.555(9) 0.643(8) 0.028(6) Uani 0.424(13) 1 d . U P A 2
H12a' H 0.0170 0.5703 0.6406 0.037 Uiso 0.424(13) 1 calc R . P A 2
H12b' H 0.0723 0.5035 0.6067 0.037 Uiso 0.424(13) 1 calc R . P A 2
C13' C 0.1083(11) 0.6592(13) 0.6317(12) 0.029(4) Uani 0.424(13) 1 d . U P A 2
C14' C 0.0774(8) 0.7562(16) 0.6432(11) 0.035(4) Uani 0.424(13) 1 d G U P A 2
H14' H 0.0323 0.7581 0.6551 0.046 Uiso 0.424(13) 1 calc R . P A 2
C15' C 0.1138(9) 0.8502(12) 0.6371(11) 0.037(4) Uani 0.424(13) 1 d G U P A 2
H15' H 0.0932 0.9151 0.6448 0.049 Uiso 0.424(13) 1 calc R . P A 2
C16' C 0.1812(9) 0.8474(11) 0.6193(11) 0.038(4) Uani 0.424(13) 1 d G U P A 2
H16' H 0.2056 0.9103 0.6152 0.051 Uiso 0.424(13) 1 calc R . P A 2
C17' C 0.2121(8) 0.7505(14) 0.6077(10) 0.033(4) Uani 0.424(13) 1 d G U P A 2
H17' H 0.2572 0.7486 0.5959 0.044 Uiso 0.424(13) 1 calc R . P A 2
C18' C 0.1756(11) 0.6564(11) 0.6139(11) 0.033(4) Uani 0.424(13) 1 d G U P A 2
C19' C 0.2095(18) 0.526(2) 0.5263(15) 0.036(4) Uani 0.424(13) 1 d . U P A 2
C20' C 0.253(2) 0.420(2) 0.5324(16) 0.045(7) Uani 0.424(13) 1 d . U P A 2
H20a' H 0.2471 0.3839 0.5745 0.067 Uiso 0.424(13) 1 calc GR . P A 2
H20b' H 0.3022 0.4362 0.5333 0.067 Uiso 0.424(13) 1 calc GR . P A 2
H20c' H 0.2367 0.3758 0.4929 0.067 Uiso 0.424(13) 1 calc GR . P A 2
C21' C 0.239(2) 0.605(3) 0.4844(17) 0.056(8) Uani 0.424(13) 1 d . U P A 2
H21a' H 0.2069 0.6645 0.4761 0.083 Uiso 0.424(13) 1 calc GR . P A 2
H21b' H 0.2450 0.5744 0.4406 0.083 Uiso 0.424(13) 1 calc GR . P A 2
H21c' H 0.2835 0.6291 0.5088 0.083 Uiso 0.424(13) 1 calc GR . P A 2
C22' C 0.129(2) 0.498(3) 0.4972(18) 0.043(6) Uani 0.424(13) 1 d . U P A 2
H22a' H 0.1130 0.4446 0.5265 0.064 Uiso 0.424(13) 1 calc GR . P A 2
H22b' H 0.1256 0.4708 0.4505 0.064 Uiso 0.424(13) 1 calc GR . P A 2
H22c' H 0.1007 0.5603 0.4972 0.064 Uiso 0.424(13) 1 calc GR . P A 2
O3 O 0.301(3) 0.491(5) 0.813(3) 0.026(6) Uani 0.510(11) 1 d . U P A 1
N3 N 0.246(2) 0.562(2) 0.8191(15) 0.020(4) Uani 0.510(11) 1 d . U P A 1
C23 C 0.0967(11) 0.6168(17) 0.7582(11) 0.017(4) Uani 0.510(11) 1 d . U P A 1
H23a H 0.1271 0.6712 0.7437 0.022 Uiso 0.510(11) 1 calc R . P A 1
H23b H 0.0493 0.6454 0.7543 0.022 Uiso 0.510(11) 1 calc R . P A 1
C24 C 0.1243(6) 0.5819(11) 0.8356(5) 0.024(3) Uani 0.510(11) 1 d . U P A 1
C25 C 0.0763(5) 0.5671(11) 0.8814(6) 0.029(3) Uani 0.510(11) 1 d G U P A 1
H25 H 0.0291 0.5848 0.8677 0.039 Uiso 0.510(11) 1 calc R . P A 1
C26 C 0.0989(6) 0.5259(12) 0.9476(6) 0.032(4) Uani 0.510(11) 1 d G U P A 1
H26 H 0.0668 0.5160 0.9783 0.042 Uiso 0.510(11) 1 calc R . P A 1
C27 C 0.1695(6) 0.4995(11) 0.9681(5) 0.032(3) Uani 0.510(11) 1 d G U P A 1
H27 H 0.1847 0.4719 1.0125 0.043 Uiso 0.510(11) 1 calc R . P A 1
C28 C 0.2175(5) 0.5143(12) 0.9224(7) 0.025(3) Uani 0.510(11) 1 d G U P A 1
H28 H 0.2648 0.4966 0.9361 0.033 Uiso 0.510(11) 1 calc R . P A 1
C29 C 0.1949(6) 0.5555(12) 0.8561(6) 0.025(3) Uani 0.510(11) 1 d G U P A 1
C30 C 0.2843(11) 0.6813(17) 0.8203(12) 0.019(4) Uani 0.510(11) 1 d . U P A 1
C31 C 0.3307(18) 0.685(3) 0.7610(15) 0.034(6) Uani 0.510(11) 1 d . U P A 1
H31a H 0.3508 0.7543 0.7591 0.051 Uiso 0.510(11) 1 calc GR . P A 1
H31b H 0.3019 0.6688 0.7171 0.051 Uiso 0.510(11) 1 calc GR . P A 1
H31c H 0.3679 0.6332 0.7705 0.051 Uiso 0.510(11) 1 calc GR . P A 1
C32 C 0.3288(16) 0.688(3) 0.8906(15) 0.037(6) Uani 0.510(11) 1 d . U P A 1
H32a H 0.3573 0.7513 0.8931 0.055 Uiso 0.510(11) 1 calc GR . P A 1
H32b H 0.3589 0.6270 0.8981 0.055 Uiso 0.510(11) 1 calc GR . P A 1
H32c H 0.2990 0.6912 0.9259 0.055 Uiso 0.510(11) 1 calc GR . P A 1
C33 C 0.2328(13) 0.7751(19) 0.8088(14) 0.031(5) Uani 0.510(11) 1 d . U P A 1
H33a H 0.2582 0.8403 0.8191 0.046 Uiso 0.510(11) 1 calc GR . P A 1
H33b H 0.1980 0.7679 0.8391 0.046 Uiso 0.510(11) 1 calc GR . P A 1
H33c H 0.2098 0.7758 0.7611 0.046 Uiso 0.510(11) 1 calc GR . P A 1
O3' O 0.296(3) 0.484(5) 0.822(3) 0.019(5) Uani 0.490(11) 1 d . U P A 2
N3' N 0.245(2) 0.578(3) 0.8070(17) 0.023(4) Uani 0.490(11) 1 d . U P A 2
C23' C 0.0955(13) 0.5769(19) 0.7725(12) 0.021(4) Uani 0.490(11) 1 d . U P A 2
H23a' H 0.0470 0.5968 0.7743 0.027 Uiso 0.490(11) 1 calc R . P A 2
H23b' H 0.1220 0.6418 0.7688 0.027 Uiso 0.490(11) 1 calc R . P A 2
C24' C 0.1257(6) 0.5218(11) 0.8413(6) 0.026(3) Uani 0.490(11) 1 d . U P A 2
C25' C 0.0796(5) 0.4747(12) 0.8808(6) 0.030(3) Uani 0.490(11) 1 d G U P A 2
H25' H 0.0311 0.4794 0.8663 0.040 Uiso 0.490(11) 1 calc R . P A 2
C26' C 0.1061(6) 0.4207(11) 0.9419(6) 0.029(4) Uani 0.490(11) 1 d G U P A 2
H26' H 0.0753 0.3893 0.9683 0.039 Uiso 0.490(11) 1 calc R . P A 2
C27' C 0.1786(7) 0.4138(11) 0.9635(6) 0.030(4) Uani 0.490(11) 1 d G U P A 2
H27' H 0.1963 0.3777 1.0044 0.040 Uiso 0.490(11) 1 calc R . P A 2
C28' C 0.2246(5) 0.4608(12) 0.9241(7) 0.029(4) Uani 0.490(11) 1 d G U P A 2
H28' H 0.2731 0.4562 0.9385 0.038 Uiso 0.490(11) 1 calc R . P A 2
C29' C 0.1981(6) 0.5148(12) 0.8630(7) 0.023(3) Uani 0.490(11) 1 d G U P A 2
C30' C 0.2811(13) 0.6648(19) 0.8431(12) 0.018(4) Uani 0.490(11) 1 d . U P A 2
C31' C 0.3270(17) 0.692(3) 0.7864(14) 0.026(5) Uani 0.490(11) 1 d . U P A 2
H31a' H 0.3653 0.6427 0.7888 0.039 Uiso 0.490(11) 1 calc GR . P A 2
H31b' H 0.3457 0.7630 0.7942 0.039 Uiso 0.490(11) 1 calc GR . P A 2
H31c' H 0.2985 0.6888 0.7410 0.039 Uiso 0.490(11) 1 calc GR . P A 2
C32' C 0.3212(16) 0.666(2) 0.9137(14) 0.031(5) Uani 0.490(11) 1 d . U P A 2
H32a' H 0.2894 0.6594 0.9470 0.046 Uiso 0.490(11) 1 calc GR . P A 2
H32b' H 0.3465 0.7321 0.9214 0.046 Uiso 0.490(11) 1 calc GR . P A 2
H32c' H 0.3540 0.6082 0.9193 0.046 Uiso 0.490(11) 1 calc GR . P A 2
C33' C 0.2205(14) 0.749(2) 0.8339(15) 0.034(5) Uani 0.490(11) 1 d . U P A 2
H33a' H 0.2013 0.7561 0.7853 0.051 Uiso 0.490(11) 1 calc GR . P A 2
H33b' H 0.2390 0.8167 0.8515 0.051 Uiso 0.490(11) 1 calc GR . P A 2
H33c' H 0.1840 0.7272 0.8593 0.051 Uiso 0.490(11) 1 calc GR . P A 2
N4 N 0.0969(4) 0.5151(7) 0.7108(4) 0.0243(16) Uani 1 1 d . . . . .
O4 O 0.3645(3) 0.3832(5) 0.7020(3) 0.0242(13) Uani 1 1 d . . . . .
P1 P 0.43194(12) 0.32241(17) 0.70742(11) 0.0174(4) Uani 1 1 d . . . . .
C34 C 0.4225(3) 0.2032(4) 0.6540(3) 0.0202(17) Uani 1 1 d . . . . .
C35 C 0.4807(2) 0.1552(5) 0.6327(3) 0.027(2) Uani 1 1 d G . . . .
H35 H 0.5252 0.1855 0.6443 0.036 Uiso 1 1 calc R . . . .
C36 C 0.4723(3) 0.0617(5) 0.5940(3) 0.032(2) Uani 1 1 d G . . . .
H36 H 0.5113 0.0296 0.5798 0.043 Uiso 1 1 calc R . . . .
C37 C 0.4058(4) 0.0164(4) 0.5767(3) 0.032(2) Uani 1 1 d G . . . .
H37 H 0.4002 -0.0461 0.5508 0.043 Uiso 1 1 calc R . . . .
C38 C 0.3476(3) 0.0644(5) 0.5980(4) 0.037(2) Uani 1 1 d G . . . .
H38 H 0.3030 0.0341 0.5865 0.050 Uiso 1 1 calc R . . . .
C39 C 0.3559(2) 0.1579(5) 0.6367(3) 0.028(2) Uani 1 1 d G . . . .
H39 H 0.3170 0.1900 0.6510 0.037 Uiso 1 1 calc R . . . .
C40 C 0.5021(2) 0.3979(4) 0.6781(3) 0.0140(15) Uani 1 1 d . . . . .
C41 C 0.5028(3) 0.4072(5) 0.6068(2) 0.0242(19) Uani 1 1 d G . . . .
H41 H 0.4677 0.3748 0.5751 0.032 Uiso 1 1 calc R . . . .
C42 C 0.5558(3) 0.4650(5) 0.5829(2) 0.029(2) Uani 1 1 d G . . . .
H42 H 0.5563 0.4713 0.5352 0.039 Uiso 1 1 calc R . . . .
C43 C 0.6082(3) 0.5135(5) 0.6303(3) 0.0256(19) Uani 1 1 d G . . . .
H43 H 0.6437 0.5522 0.6143 0.034 Uiso 1 1 calc R . . . .
C44 C 0.6075(3) 0.5042(5) 0.7016(3) 0.0248(19) Uani 1 1 d G . . . .
H44 H 0.6426 0.5366 0.7333 0.033 Uiso 1 1 calc R . . . .
C45 C 0.5545(3) 0.4464(5) 0.72546(19) 0.0214(16) Uani 1 1 d G . . . .
H45 H 0.5540 0.4401 0.7732 0.028 Uiso 1 1 calc R . . . .
C46 C 0.4641(3) 0.2825(5) 0.7964(2) 0.0201(17) Uani 1 1 d . . . . .
C47 C 0.5234(3) 0.2183(5) 0.8129(3) 0.0251(19) Uani 1 1 d G . . . .
H47 H 0.5458 0.1914 0.7775 0.033 Uiso 1 1 calc R . . . .
C48 C 0.5491(3) 0.1942(5) 0.8822(3) 0.030(2) Uani 1 1 d G . . . .
H48 H 0.5887 0.1512 0.8932 0.039 Uiso 1 1 calc R . . . .
C49 C 0.5156(3) 0.2344(5) 0.9351(2) 0.030(2) Uani 1 1 d G . . . .
H49 H 0.5328 0.2183 0.9815 0.040 Uiso 1 1 calc R . . . .
C50 C 0.4563(3) 0.2986(5) 0.9186(2) 0.030(2) Uani 1 1 d G . . . .
H50 H 0.4339 0.3255 0.9540 0.040 Uiso 1 1 calc R . . . .
C51 C 0.4306(3) 0.3227(5) 0.8493(3) 0.0241(19) Uani 1 1 d G . . . .
H51 H 0.3910 0.3656 0.8382 0.032 Uiso 1 1 calc R . . . .

loop_
_atom_site_aniso_label
_atom_site_aniso_U_11
_atom_site_aniso_U_22
_atom_site_aniso_U_33
_atom_site_aniso_U_23
_atom_site_aniso_U_13
_atom_site_aniso_U_12
Nd1 0.0250(2) 0.0150(2) 0.0172(2) 0.00092(18) 0.00932(16) 0.00422(19)
O1 0.013(7) 0.033(7) 0.065(8) -0.031(6) 0.020(7) -0.004(6)
N1 0.022(7) 0.019(6) 0.034(7) -0.001(5) 0.006(5) 0.004(5)
C1 0.016(7) 0.023(10) 0.030(10) 0.009(7) -0.002(7) 0.001(8)
C2 0.020(6) 0.025(6) 0.026(7) 0.009(6) -0.001(5) 0.000(5)
C3 0.025(7) 0.029(7) 0.036(8) 0.007(6) 0.004(6) 0.006(6)
C4 0.024(7) 0.031(7) 0.038(8) 0.001(6) -0.001(6) -0.006(6)
C5 0.030(7) 0.031(7) 0.037(7) -0.003(6) 0.005(6) -0.006(6)
C6 0.024(6) 0.024(6) 0.038(7) 0.000(6) 0.007(6) -0.002(5)
C7 0.013(6) 0.022(6) 0.034(7) 0.006(6) 0.003(5) -0.005(5)
C8 0.014(7) 0.020(8) 0.038(9) 0.003(7) 0.003(7) 0.001(6)
C9 0.007(7) 0.025(11) 0.033(11) 0.003(9) 0.006(7) 0.006(7)
C10 0.038(11) 0.020(9) 0.060(14) 0.000(10) -0.004(10) -0.004(8)
C11 0.023(8) 0.039(12) 0.053(13) 0.016(10) 0.013(9) 0.009(9)
O1' 0.014(5) 0.015(5) 0.026(5) 0.009(4) 0.000(4) 0.007(4)
N1' 0.017(7) 0.024(7) 0.040(8) 0.005(6) 0.007(6) 0.007(6)
C1' 0.022(8) 0.017(12) 0.031(12) 0.001(9) 0.007(9) -0.003(10)
C2' 0.024(7) 0.021(6) 0.033(8) 0.001(6) -0.003(6) 0.003(6)
C3' 0.030(7) 0.030(7) 0.036(8) -0.003(7) -0.005(6) 0.003(7)
C4' 0.040(9) 0.034(8) 0.038(8) -0.010(7) -0.008(7) -0.002(7)
C5' 0.047(9) 0.031(8) 0.037(8) -0.007(7) -0.002(7) 0.000(8)
C6' 0.035(8) 0.023(7) 0.036(8) -0.007(7) 0.005(7) -0.003(7)
C7' 0.024(7) 0.021(6) 0.034(7) -0.004(6) 0.003(6) 0.002(6)
C8' 0.022(8) 0.021(8) 0.038(9) 0.012(8) 0.003(8) 0.005(7)
C9' 0.034(10) 0.033(11) 0.037(11) 0.007(8) 0.012(8) 0.006(8)
C10' 0.039(12) 0.028(11) 0.056(15) 0.015(11) 0.006(12) 0.002(10)
C11' 0.034(11) 0.027(13) 0.036(13) 0.018(10) 0.009(10) -0.004(10)
O2 0.033(8) 0.033(8) 0.028(9) 0.006(7) 0.010(6) 0.008(6)
N2 0.042(8) 0.027(7) 0.026(7) 0.005(6) 0.017(6) 0.019(6)
C12 0.029(11) 0.023(11) 0.024(7) -0.002(9) 0.000(8) 0.003(8)
C13 0.028(6) 0.023(6) 0.032(7) 0.001(6) 0.004(6) 0.000(5)
C14 0.023(6) 0.024(6) 0.041(8) 0.011(7) 0.007(6) 0.008(5)
C15 0.033(7) 0.021(6) 0.046(8) 0.013(7) 0.006(7) 0.009(6)
C16 0.037(7) 0.026(7) 0.046(8) 0.012(7) 0.003(7) 0.004(6)
C17 0.030(7) 0.029(7) 0.041(8) 0.009(6) 0.009(7) 0.005(6)
C18 0.026(6) 0.024(6) 0.031(7) 0.011(5) 0.006(6) 0.007(5)
C19 0.038(8) 0.030(8) 0.018(6) 0.005(6) 0.015(6) 0.006(6)
C20 0.056(13) 0.037(11) 0.026(9) -0.008(9) 0.007(9) 0.019(9)
C21 0.049(11) 0.051(11) 0.028(9) 0.018(9) 0.016(8) 0.010(10)
C22 0.049(12) 0.044(13) 0.027(9) -0.007(10) 0.009(9) -0.007(10)
O2' 0.049(16) 0.041(14) 0.028(13) 0.017(11) 0.024(11) 0.015(11)
N2' 0.034(8) 0.033(8) 0.024(8) 0.006(7) 0.004(7) 0.000(7)
C12' 0.031(12) 0.024(11) 0.028(9) 0.002(10) -0.002(10) 0.007(10)
C13' 0.032(7) 0.025(7) 0.031(8) 0.007(7) 0.006(7) 0.010(6)
C14' 0.035(8) 0.027(7) 0.042(10) 0.006(8) 0.006(8) 0.011(7)
C15' 0.045(8) 0.025(7) 0.041(9) 0.007(8) 0.013(8) 0.012(7)
C16' 0.046(8) 0.027(8) 0.044(9) 0.009(8) 0.012(8) 0.007(7)
C17' 0.036(8) 0.031(8) 0.036(9) 0.009(7) 0.014(8) 0.011(7)
C18' 0.038(8) 0.029(7) 0.031(8) 0.008(7) 0.008(7) 0.014(6)
C19' 0.051(9) 0.033(9) 0.026(7) 0.004(7) 0.009(7) 0.018(8)
C20' 0.084(18) 0.035(14) 0.018(10) -0.001(11) 0.014(12) -0.001(12)
C21' 0.09(2) 0.051(16) 0.034(14) 0.013(12) 0.028(14) 0.018(14)
C22' 0.059(14) 0.043(14) 0.024(10) 0.000(11) -0.002(11) 0.022(11)
O3 0.022(10) 0.027(10) 0.032(13) -0.002(10) 0.010(9) -0.002(8)
N3 0.020(5) 0.020(7) 0.024(8) -0.005(6) 0.010(6) -0.004(6)
C23 0.010(7) 0.017(9) 0.021(8) 0.002(7) -0.003(6) 0.003(8)
C24 0.021(6) 0.027(7) 0.025(6) 0.003(6) 0.011(5) 0.004(6)
C25 0.023(7) 0.039(8) 0.028(7) 0.008(6) 0.010(6) 0.008(6)
C26 0.028(7) 0.039(8) 0.029(7) 0.004(7) 0.009(6) -0.005(6)
C27 0.030(7) 0.041(8) 0.025(7) 0.003(6) 0.005(6) 0.000(7)
C28 0.021(6) 0.031(7) 0.023(6) 0.000(7) 0.003(5) 0.001(6)
C29 0.026(6) 0.026(7) 0.023(6) -0.002(6) 0.007(5) -0.002(6)
C30 0.012(6) 0.021(7) 0.026(8) -0.008(7) 0.007(7) 0.001(6)
C31 0.027(10) 0.035(11) 0.048(15) -0.002(12) 0.027(12) -0.003(9)
C32 0.027(11) 0.040(14) 0.044(14) -0.010(11) 0.007(11) -0.008(10)
C33 0.032(10) 0.026(10) 0.037(12) -0.003(9) 0.013(9) -0.003(8)
O3' 0.019(8) 0.023(8) 0.021(10) 0.003(7) 0.017(6) -0.005(6)
N3' 0.020(6) 0.026(8) 0.026(8) -0.002(6) 0.008(6) 0.000(6)
C23' 0.016(7) 0.023(10) 0.023(8) -0.006(8) 0.003(6) 0.002(8)
C24' 0.023(6) 0.032(7) 0.025(6) -0.005(6) 0.009(5) 0.006(6)
C25' 0.026(7) 0.039(7) 0.030(7) -0.005(6) 0.016(6) -0.003(6)
C26' 0.032(7) 0.034(8) 0.024(7) -0.009(6) 0.015(6) -0.017(6)
C27' 0.033(7) 0.035(8) 0.024(7) 0.000(7) 0.010(6) -0.007(7)
C28' 0.031(7) 0.031(8) 0.024(6) -0.006(7) 0.003(6) -0.005(7)
C29' 0.021(6) 0.028(7) 0.023(6) -0.004(6) 0.010(5) -0.002(6)
C30' 0.015(5) 0.020(5) 0.022(6) -0.002(4) 0.010(4) 0.001(4)
C31' 0.023(10) 0.021(10) 0.040(14) 0.003(11) 0.019(11) 0.004(8)
C32' 0.026(10) 0.034(13) 0.034(12) -0.006(10) 0.010(9) -0.015(9)
C33' 0.033(11) 0.029(11) 0.042(13) -0.005(10) 0.012(10) 0.003(9)
N4 0.021(4) 0.035(4) 0.015(3) -0.003(3) -0.003(3) -0.004(3)
O4 0.027(3) 0.026(3) 0.021(3) 0.000(3) 0.006(3) 0.003(3)
P1 0.0201(10) 0.0151(10) 0.0174(10) -0.0008(8) 0.0040(8) -0.0018(8)
C34 0.027(5) 0.017(4) 0.018(4) 0.002(3) 0.006(3) -0.005(3)
C35 0.027(5) 0.027(5) 0.027(5) -0.002(4) 0.003(4) 0.001(4)
C36 0.049(6) 0.022(5) 0.027(5) -0.001(4) 0.008(4) 0.007(5)
C37 0.044(6) 0.025(5) 0.027(5) -0.007(4) 0.003(4) -0.002(4)
C38 0.041(6) 0.025(5) 0.040(6) -0.004(4) -0.012(5) -0.006(5)
C39 0.023(5) 0.026(5) 0.032(5) -0.001(4) -0.009(4) -0.001(4)
C40 0.004(3) 0.018(4) 0.020(4) -0.002(3) 0.003(3) -0.003(3)
C41 0.031(5) 0.023(4) 0.017(4) -0.004(3) 0.002(4) -0.011(4)
C42 0.045(6) 0.025(5) 0.019(4) -0.002(4) 0.010(4) -0.010(4)
C43 0.022(4) 0.022(4) 0.034(5) -0.003(4) 0.008(4) -0.006(4)
C44 0.021(4) 0.024(5) 0.029(5) -0.009(4) 0.002(4) -0.005(4)
C45 0.023(4) 0.020(4) 0.021(4) -0.003(4) 0.003(3) 0.001(4)
C46 0.026(4) 0.020(4) 0.015(4) 0.003(3) 0.004(3) -0.005(3)
C47 0.012(4) 0.032(5) 0.035(5) 0.006(4) 0.014(4) 0.002(4)
C48 0.025(5) 0.032(5) 0.030(5) 0.011(4) -0.003(4) -0.002(4)
C49 0.033(5) 0.037(5) 0.020(4) 0.008(4) 0.002(4) -0.010(4)
C50 0.032(5) 0.036(5) 0.023(5) -0.002(4) 0.008(4) -0.011(4)
C51 0.021(4) 0.024(4) 0.029(5) -0.003(4) 0.009(4) -0.004(4)

loop_
_atom_type_symbol
_atom_type_description
_atom_type_scat_dispersion_real
_atom_type_scat_dispersion_imag
_atom_type_scat_source
C C 0.0033 0.0016 'International Tables Vol C Tables 4.2.6.8 and 6.1.1.4'
H H 0.0000 0.0000 'International Tables Vol C Tables 4.2.6.8 and 6.1.1.4'
N N 0.0061 0.0033 'International Tables Vol C Tables 4.2.6.8 and 6.1.1.4'
Nd Nd -0.1943 3.0179 'International Tables Vol C Tables 4.2.6.8 and 6.1.1.4'
O O 0.0106 0.0060 'International Tables Vol C Tables 4.2.6.8 and 6.1.1.4'
P P 0.1023 0.0942 'International Tables Vol C Tables 4.2.6.8 and 6.1.1.4'

loop_
_geom_angle_atom_site_label_1
_geom_angle_atom_site_label_2
_geom_angle_atom_site_label_3
_geom_angle
O1 Nd1 N1 33.0(5)
O1 Nd1 N2 109.7(8)
O1 Nd1 N3 134.2(8)
O1 Nd1 O4 73.5(4)
O1' Nd1 N2' 96.4(8)
O1' Nd1 O3' 118.1(16)
O1' Nd1 N3' 139.9(9)
O1' Nd1 O4 83.5(5)
O2 Nd1 O1 113.5(8)
O2 Nd1 N1 131.0(7)
O2 Nd1 N2 28.7(9)
O2 Nd1 N3 112.1(8)
O2 Nd1 O4 81.5(6)
N2 Nd1 N1 111.5(8)
N2 Nd1 N3 112.1(8)
O2' Nd1 O1' 125.1(9)
O2' Nd1 N2' 45.3(11)
O2' Nd1 O3' 109.6(16)
O2' Nd1 N3' 94.8(11)
O2' Nd1 O4 77.8(9)
O3 Nd1 O1 116.0(18)
O3 Nd1 N1 111.1(15)
O3 Nd1 O2 117.7(15)
O3 Nd1 N2 133.5(17)
O3 Nd1 N3 33(2)
O3 Nd1 O4 78.7(16)
N3 Nd1 N1 111.3(8)
O3' Nd1 N2' 145.0(18)
O3' Nd1 N3' 36.5(19)
O3' Nd1 O4 81.8(15)
N3' Nd1 N2' 112.0(10)
O4 Nd1 N1 104.1(5)
O4 Nd1 N2 107.7(6)
O4 Nd1 N2' 108.9(9)
O4 Nd1 N3 109.8(8)
O4 Nd1 N3' 111.3(9)
N1 O1 Nd1 84.0(11)
O1 N1 Nd1 63.1(11)
O1 N1 C7 131.4(18)
O1 N1 C8 101.5(17)
C7 N1 Nd1 117.9(13)
C8 N1 Nd1 129.3(15)
C8 N1 C7 108.1(17)
C2 C1 N4 128(2)
C1 C2 C3 123.8(17)
C1 C2 C7 115.8(17)
C3 C2 C7 120.0
C4 C3 C2 120.0
C5 C4 C3 120.0
C4 C5 C6 120.0
C5 C6 C7 120.0
C2 C7 N1 132.0(10)
C6 C7 N1 107.8(10)
C6 C7 C2 120.0
N1 C8 C9 107.0(19)
N1 C8 C10 113.8(19)
N1 C8 C11 109.0(17)
C10 C8 C9 110.2(19)
C10 C8 C11 109(2)
C11 C8 C9 107.8(19)
N1' O1' Nd1 85.1(15)
O1' N1' Nd1 60.1(13)
O1' N1' C7' 78.2(16)
O1' N1' C8' 109.2(19)
C7' N1' Nd1 106.9(16)
C8' N1' Nd1 125.6(19)
C8' N1' C7' 124(2)
N4 C1' C23' 47.3(12)
C3' C2' C7' 120.0
C4' C3' C2' 120.0
C5' C4' C3' 120.0
C4' C5' C6' 120.0
C7' C6' C5' 120.0
C2' C7' N1' 102.0(13)
C6' C7' N1' 137.9(13)
C6' C7' C2' 120.0
N1' C8' C11' 106(2)
C9' C8' N1' 107(3)
C9' C8' C11' 106(3)
C10' C8' N1' 117(2)
C10' C8' C9' 110(3)
C10' C8' C11' 110(2)
N2 O2 Nd1 85(2)
O2 N2 Nd1 66.0(17)
O2 N2 C18 126(3)
O2 N2 C19 106(2)
C18 N2 Nd1 128.4(15)
C18 N2 C19 104.9(17)
C19 N2 Nd1 119.7(13)
N4 C12 C13 118(5)
C14 C13 C12 119(3)
C14 C13 C18 120.0
C18 C13 C12 121(3)
C13 C14 C15 120.0
C14 C15 C16 120.0
C17 C16 C15 120.0
C18 C17 C16 120.0
C13 C18 N2 126.0(15)
C17 C18 N2 112.9(15)
C17 C18 C13 120.0
C20 C19 N2 106.3(16)
C20 C19 C22 109.2(19)
C21 C19 N2 108.6(18)
C21 C19 C20 108.8(16)
C21 C19 C22 108.5(17)
C22 C19 N2 115.4(16)
C18' N2' Nd1 98.9(16)
C19' N2' Nd1 134(3)
C19' N2' C18' 114(3)
N4 C12' C13' 106(8)
C14' C13' C12' 118(4)
C14' C13' C18' 120.0
C18' C13' C12' 122(4)
C15' C14' C13' 120.0
C14' C15' C16' 120.0
C17' C16' C15' 120.0
C18' C17' C16' 120.0
C13' C18' N2' 108.9(18)
C17' C18' N2' 129.8(18)
C17' C18' C13' 120.0
N2' C19' C20' 100(3)
N2' C19' C21' 132(3)
N2' C19' C22' 87(3)
C20' C19' C22' 108(3)
C21' C19' C20' 112(3)
C21' C19' C22' 113(3)
N3 O3 Nd1 89(4)
O3 N3 Nd1 59(3)
O3 N3 C30 104(4)
C29 N3 Nd1 121(2)
C29 N3 O3 131(3)
C29 N3 C30 114(2)
C30 N3 Nd1 117.2(17)
C24 C23 N4 107.3(13)
C25 C24 C23 119.4(11)
C25 C24 C29 120.0
C29 C24 C23 120.3(11)
C26 C25 C24 120.0
C27 C26 C25 120.0
C26 C27 C28 120.0
C29 C28 C27 120.0
N3 C29 C24 127.8(16)
N3 C29 C28 112.1(16)
C28 C29 C24 120.0
C31 C30 N3 108(2)
C32 C30 N3 105(2)
C32 C30 C31 111(2)
C32 C30 C33 110(2)
C33 C30 N3 115(2)
C33 C30 C31 108(2)
N3' O3' Nd1 80(3)
O3' N3' Nd1 64(3)
O3' N3' C29' 85(2)
C29' N3' Nd1 104.1(17)
C30' N3' Nd1 145(3)
C30' N3' O3' 105(4)
C30' N3' C29' 108(2)
C24' C23' C1' 90.3(17)
N4 C23' C1' 45.4(13)
N4 C23' C24' 115.3(16)
C25' C24' C23' 119.2(12)
C25' C24' C29' 120.0
C29' C24' C23' 120.8(12)
C24' C25' C26' 120.0
C27' C26' C25' 120.0
C26' C27' C28' 120.0
C29' C28' C27' 120.0
C24' C29' N3' 112.4(15)
C28' C29' N3' 127.6(15)
C28' C29' C24' 120.0
N3' C30' C31' 96(2)
N3' C30' C32' 128(2)
N3' C30' C33' 100(2)
C31' C30' C33' 105(2)
C32' C30' C31' 113(2)
C32' C30' C33' 112(2)
C1 N4 Nd1 108.2(11)
C1 N4 C23 121.9(14)
C1' N4 Nd1 118.2(16)
C1' N4 C12' 112(5)
C1' N4 C23' 87.4(16)
C12 N4 Nd1 113(3)
C12 N4 C1 106(3)
C12 N4 C23 98(3)
C12' N4 Nd1 109(5)
C23 N4 Nd1 109.7(9)
C23' N4 Nd1 108.6(11)
C23' N4 C12' 121(5)
P1 O4 Nd1 166.7(4)
O4 P1 C34 112.1(3)
O4 P1 C40 112.9(3)
O4 P1 C46 111.7(3)
C40 P1 C34 105.4(3)
C46 P1 C34 107.6(3)
C46 P1 C40 106.7(3)
C35 C34 P1 121.2(3)
C35 C34 C39 120.0
C39 C34 P1 118.8(3)
C36 C35 C34 120.0
C35 C36 C37 120.0
C38 C37 C36 120.0
C37 C38 C39 120.0
C38 C39 C34 120.0
C41 C40 P1 118.9(3)
C41 C40 C45 120.0
C45 C40 P1 121.1(3)
C40 C41 C42 120.0
C43 C42 C41 120.0
C44 C43 C42 120.0
C43 C44 C45 120.0
C44 C45 C40 120.0
C47 C46 P1 121.5(3)
C47 C46 C51 120.0
C51 C46 P1 118.4(3)
C48 C47 C46 120.0
C47 C48 C49 120.0
C50 C49 C48 120.0
C51 C50 C49 120.0
C50 C51 C46 120.0

loop_
_geom_bond_atom_site_label_1
_geom_bond_atom_site_label_2
_geom_bond_distance
Nd1 O1 2.348(19)
Nd1 N1 2.62(2)
Nd1 O1' 2.29(2)
Nd1 O2 2.27(3)
Nd1 N2 2.47(2)
Nd1 O2' 2.25(3)
Nd1 N2' 2.63(3)
Nd1 O3 2.22(6)
Nd1 N3 2.60(3)
Nd1 O3' 2.31(6)
Nd1 N3' 2.54(4)
Nd1 O4 2.441(6)
O1 N1 1.43(2)
N1 C7 1.53(2)
N1 C8 1.45(3)
C1 C2 1.15(3)
C1 N4 1.56(3)
C2 C3 1.3900
C2 C7 1.3900
C3 C4 1.3900
C4 C5 1.3900
C5 C6 1.3900
C6 C7 1.3900
C8 C9 1.57(3)
C8 C10 1.50(3)
C8 C11 1.56(3)
O1' N1' 1.51(3)
N1' C7' 1.57(3)
N1' C8' 1.53(4)
C1' C23' 1.95(4)
C1' N4 1.39(4)
C2' C3' 1.3900
C2' C7' 1.3900
C3' C4' 1.3900
C4' C5' 1.3900
C5' C6' 1.3900
C6' C7' 1.3900
C8' C9' 1.52(6)
C8' C10' 1.49(4)
C8' C11' 1.55(4)
O2 N2 1.19(4)
N2 C18 1.40(3)
N2 C19 1.75(3)
C12 C13 1.51(9)
C12 N4 1.50(10)
C13 C14 1.3900
C13 C18 1.3900
C14 C15 1.3900
C15 C16 1.3900
C16 C17 1.3900
C17 C18 1.3900
C19 C20 1.53(3)
C19 C21 1.52(2)
C19 C22 1.54(3)
N2' C18' 1.72(4)
N2' C19' 1.26(5)
C12' C13' 1.56(12)
C12' N4 1.45(14)
C13' C14' 1.3900
C13' C18' 1.3900
C14' C15' 1.3900
C15' C16' 1.3900
C16' C17' 1.3900
C17' C18' 1.3900
C19' C20' 1.57(4)
C19' C21' 1.45(4)
C19' C22' 1.59(5)
O3 N3 1.40(8)
N3 C29 1.31(4)
N3 C30 1.67(4)
C23 C24 1.57(2)
C23 N4 1.58(2)
C24 C25 1.3900
C24 C29 1.3900
C25 C26 1.3900
C26 C27 1.3900
C27 C28 1.3900
C28 C29 1.3900
C30 C31 1.56(3)
C30 C32 1.49(3)
C30 C33 1.53(3)
O3' N3' 1.53(8)
N3' C29' 1.72(4)
N3' C30' 1.41(5)
C23' C24' 1.53(3)
C23' N4 1.43(2)
C24' C25' 1.3900
C24' C29' 1.3900
C25' C26' 1.3900
C26' C27' 1.3900
C27' C28' 1.3900
C28' C29' 1.3900
C30' C31' 1.56(3)
C30' C32' 1.46(4)
C30' C33' 1.57(3)
O4 P1 1.493(7)
P1 C34 1.816(5)
P1 C40 1.812(4)
P1 C46 1.809(4)
C34 C35 1.3900
C34 C39 1.3900
C35 C36 1.3900
C36 C37 1.3900
C37 C38 1.3900
C38 C39 1.3900
C40 C41 1.3900
C40 C45 1.3900
C41 C42 1.3900
C42 C43 1.3900
C43 C44 1.3900
C44 C45 1.3900
C46 C47 1.3900
C46 C51 1.3900
C47 C48 1.3900
C48 C49 1.3900
C49 C50 1.3900
C50 C51 1.3900
